data_7056938
loop_
_publ_author_name
'Costes, Jean-Pierre'
'Duhayon, Carine'
'Vendier, Laure'
'Mota, Antonio J.'

_publ_section_title
;
 Reactions of a series of ZnL, CuL and NiL Schiff base and non-Schiff base
 complexes with MCl2 salts (M = Cu, Ni, Mn): syntheses, structures,
 magnetic properties and DFT calculations
;
_journal_issue 5
_journal_name_full 'New Journal of Chemistry'
_journal_page_first 3683
_journal_paper_doi 10.1039/C7NJ04347C
_journal_volume 42
_journal_year 2018
_chemical_absolute_configuration ad
_chemical_formula_moiety 'C36 H36 Cl4 Cu K2 N4 Ni2 O8, 0.5(H2 O)'
_chemical_formula_sum 'C36 H37 Cl4 Cu K2 N4 Ni2 O8.5'
_chemical_formula_weight 1062.68
_space_group_IT_number 43
_space_group_name_Hall 'F 2 -2d'
_space_group_name_H-M_alt 'F d d 2'
_symmetry_cell_setting orthorhombic
_symmetry_space_group_name_Hall 'F 2 -2d'
_symmetry_space_group_name_H-M 'F d d 2'
_atom_sites_solution_hydrogens difmap
_atom_sites_solution_primary other
_audit_update_record
;
2017-06-20 deposited with the CCDC.
2018-01-29 downloaded from the CCDC.
;
_cell_angle_alpha 90
_cell_angle_beta 90
_cell_angle_gamma 90
_cell_formula_units_Z 16
_cell_length_a 24.927(5)
_cell_length_b 47.250(10)
_cell_length_c 14.055(3)
_cell_measurement_reflns_used 9780
_cell_measurement_temperature 100
_cell_measurement_theta_max 28
_cell_measurement_theta_min 2
_cell_volume 16554(6)
_computing_cell_refinement 'Apex2 (Bruker AXS, 2006)'
_computing_data_collection 'Apex2 (Bruker AXS, 2006)'
_computing_data_reduction 'Apex2 (Bruker AXS, 2006)'
_computing_molecular_graphics 'CAMERON (Watkin et al., 1996)'
_computing_publication_material 'CRYSTALS (Betteridge et al., 2003)'
_computing_structure_refinement 'CRYSTALS (Betteridge et al., 2003)'
_computing_structure_solution 'Superflip (Palatinus & Chapuis, 2007)'
_diffrn_ambient_temperature 100
_diffrn_measured_fraction_theta_full 0.998
_diffrn_measured_fraction_theta_max 0.998
_diffrn_measurement_device Area
_diffrn_measurement_device_type 'Bruker Kappa Apex2'
_diffrn_measurement_method '\f & \w scans'
_diffrn_radiation_monochromator graphite
_diffrn_radiation_type 'Mo K\a'
_diffrn_radiation_wavelength 0.71073
_diffrn_reflns_av_R_equivalents 0.053
_diffrn_reflns_limit_h_max 33
_diffrn_reflns_limit_h_min -33
_diffrn_reflns_limit_k_max 62
_diffrn_reflns_limit_k_min -60
_diffrn_reflns_limit_l_max 18
_diffrn_reflns_limit_l_min -18
_diffrn_reflns_number 64357
_diffrn_reflns_theta_full 28.197
_diffrn_reflns_theta_max 28.197
_diffrn_reflns_theta_min 1.718
_diffrn_standards_number 0
_exptl_absorpt_coefficient_mu 1.926
_exptl_absorpt_correction_T_max 0.94
_exptl_absorpt_correction_T_min 0.77
_exptl_absorpt_correction_type multi-scan
_exptl_absorpt_process_details 'SADABS (Siemens, 1996)'
_exptl_crystal_colour orange
_exptl_crystal_density_diffrn 1.705
_exptl_crystal_density_method 'not measured'
_exptl_crystal_description planar
_exptl_crystal_F_000 8624
_exptl_crystal_size_max 0.250
_exptl_crystal_size_mid 0.200
_exptl_crystal_size_min 0.030
_refine_diff_density_max 1.70
_refine_diff_density_min -0.47
_refine_ls_abs_structure_details 'Flack (1983), 4841 Friedel-pairs'
_refine_ls_abs_structure_Flack 0.000(8)
_refine_ls_extinction_method None
_refine_ls_goodness_of_fit_ref 1.0690
_refine_ls_hydrogen_treatment constr
_refine_ls_matrix_type full
_refine_ls_number_parameters 517
_refine_ls_number_reflns 8550
_refine_ls_number_restraints 5
_refine_ls_R_factor_all 0.0404
_refine_ls_R_factor_gt 0.0329
_refine_ls_shift/su_max 0.0053279
_refine_ls_shift/su_mean 0.0002679
_refine_ls_structure_factor_coef F
_refine_ls_weighting_details
;
 Method, part 1, Chebychev polynomial, (Watkin, 1994, Prince, 1982) 
 [weight] = 1.0/[A~0~*T~0~(x)+A~1~*T~1~(x) ... +A~n-1~]*T~n-1~(x)] 
 where A~i~ are the Chebychev coefficients listed below and x= Fcalc/Fmax 
 Method = Robust Weighting (Prince, 1982) 
 W = [weight] * [1-(deltaF/6*sigmaF)^2^]^2^ 
 A~i~ are: 
 0.209 0.151 0.796E-01 
;
_refine_ls_weighting_scheme calc
_refine_ls_wR_factor_all 0.0464
_refine_ls_wR_factor_gt 0.0345
_refine_ls_wR_factor_ref 0.0342
_reflns_limit_h_max 33
_reflns_limit_h_min 0
_reflns_limit_k_max 62
_reflns_limit_k_min 0
_reflns_limit_l_max 18
_reflns_limit_l_min -18
_reflns_number_gt 8927
_reflns_number_total 10137
_reflns_threshold_expression I>2.0\s(I)
_oxford_refine_ls_r_factor_ref 0.0311
_oxford_reflns_number_all 10107
_oxford_reflns_threshold_expression_ref I>3.0\s(I)
_cod_data_source_file c7nj04347c1.cif
_cod_data_source_block cpd3
_cod_depositor_comments
;
The following automatic conversions were performed:

'_atom_sites_solution_primary' value 'Other' changed to 'other'
according to
/home/data/users/saulius/crontab/automatic-downloads/rss-feeds/RSC/lib/dictionaries/cif_core.dic
dictionary named 'cif_core.dic' version 2.4.2 from 2011-04-26.

Automatic conversion script
Id: cif_fix_values 4973 2017-02-22 13:04:09Z antanas 

 Adding full bibliography for 7056937--7056940.cif.
;
_cod_original_cell_volume 16554(3)
_cod_original_sg_symbol_Hall 'F 2 -2d '
_cod_original_sg_symbol_H-M 'F d d 2 '
_cod_original_formula_sum 'C36 H37 Cl4 Cu1 K2 N4 Ni2 O8.5'
_cod_database_code 7056938

loop_
_symmetry_equiv_pos_as_xyz
x,y,z
x,y+1/2,z+1/2
x+1/2,y,z+1/2
x+1/2,y+1/2,z
-x,-y,z
-x,-y+1/2,z+1/2
-x+1/2,-y,z+1/2
-x+1/2,-y+1/2,z
-x+1/4,y+1/4,z+1/4
-x+1/4,y+3/4,z+3/4
-x+3/4,y+1/4,z+3/4
-x+3/4,y+3/4,z+1/4
x+1/4,-y+1/4,z+1/4
x+1/4,-y+3/4,z+3/4
x+3/4,-y+1/4,z+3/4
x+3/4,-y+3/4,z+1/4

loop_
_atom_site_label
_atom_site_type_symbol
_atom_site_fract_x
_atom_site_fract_y
_atom_site_fract_z
_atom_site_U_iso_or_equiv
_atom_site_occupancy
_atom_site_adp_type
_atom_site_refinement_flags_posn
_atom_site_refinement_flags_adp
Cu1 Cu 0.583606(14) 0.677259(8) 0.67900(4) 0.0134 1.0000 Uani . .
Ni1 Ni 0.715522(15) 0.574843(8) 0.36284(4) 0.0135 1.0000 Uani . .
Ni2 Ni 0.613784(15) 0.619053(8) 0.16471(4) 0.0116 1.0000 Uani . .
C1 C 0.70874(15) 0.69911(7) 0.3692(3) 0.0238 1.0000 Uani . .
C2 C 0.73397(13) 0.65847(7) 0.2804(2) 0.0174 1.0000 Uani . .
C3 C 0.75048(15) 0.67465(9) 0.2049(3) 0.0267 1.0000 Uani . .
C4 C 0.76911(17) 0.66180(9) 0.1210(3) 0.0337 1.0000 Uani . .
C5 C 0.77096(14) 0.63282(8) 0.1149(3) 0.0259 1.0000 Uani . .
C6 C 0.75468(13) 0.61585(8) 0.1917(2) 0.0204 1.0000 Uani . .
C7 C 0.73584(11) 0.62824(7) 0.2765(2) 0.0150 1.0000 Uani . .
C8 C 0.75845(13) 0.58567(7) 0.1815(2) 0.0203 1.0000 Uani . .
C9 C 0.75627(16) 0.53735(8) 0.2251(3) 0.0283 1.0000 Uani . .
C10 C 0.72062(15) 0.51933(8) 0.2892(3) 0.0251 1.0000 Uani . .
C11 C 0.68655(14) 0.52256(7) 0.4452(3) 0.0207 1.0000 Uani . .
C12 C 0.66997(13) 0.53542(7) 0.5329(2) 0.0194 1.0000 Uani . .
C13 C 0.67352(12) 0.56484(6) 0.5476(2) 0.0144 1.0000 Uani . .
C14 C 0.65038(15) 0.51751(7) 0.6066(3) 0.0274 1.0000 Uani . .
C15 C 0.63637(17) 0.52864(8) 0.6923(3) 0.0295 1.0000 Uani . .
C16 C 0.64204(15) 0.55783(8) 0.7100(2) 0.0236 1.0000 Uani . .
C17 C 0.66099(13) 0.57537(7) 0.6397(2) 0.0169 1.0000 Uani . .
C18 C 0.66257(14) 0.61551(8) 0.7427(2) 0.0206 1.0000 Uani . .
C19 C 0.53379(14) 0.69817(7) 0.4496(2) 0.0192 1.0000 Uani . .
C20 C 0.57073(12) 0.69390(7) 0.2941(2) 0.0147 1.0000 Uani . .
C21 C 0.56997(13) 0.72278(7) 0.2794(2) 0.0184 1.0000 Uani . .
C22 C 0.59197(14) 0.73410(7) 0.1960(2) 0.0222 1.0000 Uani . .
C23 C 0.61351(14) 0.71679(7) 0.1291(2) 0.0222 1.0000 Uani . .
C24 C 0.61331(13) 0.68704(7) 0.1410(2) 0.0165 1.0000 Uani . .
C25 C 0.59244(12) 0.67526(6) 0.2252(2) 0.0131 1.0000 Uani . .
C26 C 0.63314(13) 0.66963(7) 0.0656(2) 0.0174 1.0000 Uani . .
C29 C 0.62242(13) 0.56236(7) 0.1040(2) 0.0204 1.0000 Uani . .
C30 C 0.60062(12) 0.55125(7) 0.1912(2) 0.0164 1.0000 Uani . .
C31 C 0.58741(12) 0.56938(6) 0.2669(2) 0.0147 1.0000 Uani . .
C32 C 0.59166(14) 0.52171(7) 0.1995(3) 0.0230 1.0000 Uani . .
C33 C 0.57050(14) 0.51064(7) 0.2822(3) 0.0239 1.0000 Uani . .
C34 C 0.55648(14) 0.52869(7) 0.3577(3) 0.0227 1.0000 Uani . .
C35 C 0.56430(12) 0.55736(7) 0.3509(2) 0.0167 1.0000 Uani . .
C36 C 0.52712(15) 0.56653(8) 0.5040(2) 0.0224 1.0000 Uani . .
N1 N 0.74495(11) 0.56744(6) 0.2445(2) 0.0195 1.0000 Uani . .
N2 N 0.70684(10) 0.53616(6) 0.3738(2) 0.0181 1.0000 Uani . .
N3 N 0.63446(11) 0.64235(6) 0.06612(18) 0.0163 1.0000 Uani . .
N4 N 0.63038(11) 0.58888(6) 0.08591(19) 0.0182 1.0000 Uani . .
O1 O 0.71398(10) 0.66885(5) 0.36436(17) 0.0207 1.0000 Uani . .
O2 O 0.72042(9) 0.61394(5) 0.35226(15) 0.0161 1.0000 Uani . .
O3 O 0.68885(9) 0.58318(4) 0.48278(15) 0.0141 1.0000 Uani . .
O4 O 0.67026(9) 0.60384(5) 0.64939(15) 0.0175 1.0000 Uani . .
O5 O 0.55139(9) 0.68037(5) 0.37331(15) 0.0164 1.0000 Uani . .
O6 O 0.59186(9) 0.64790(5) 0.24448(15) 0.0136 1.0000 Uani . .
O7 O 0.59337(9) 0.59694(4) 0.26606(15) 0.0142 1.0000 Uani . .
O8 O 0.55154(9) 0.57706(5) 0.41871(17) 0.0183 1.0000 Uani . .
K1 K 0.61842(3) 0.629955(14) 0.42976(5) 0.0149 1.0000 Uani . .
K2 K 0.49459(3) 0.619950(15) 0.28825(5) 0.0162 1.0000 Uani . .
Cl1 Cl 0.65734(3) 0.676799(16) 0.58527(6) 0.0173 1.0000 Uani . .
Cl2 Cl 0.54433(3) 0.638487(16) 0.61413(6) 0.0177 1.0000 Uani . .
Cl3 Cl 0.50814(3) 0.702836(16) 0.70150(6) 0.0186 1.0000 Uani . .
Cl4 Cl 0.62552(3) 0.689509(17) 0.81477(6) 0.0185 1.0000 Uani . .
O9 O 0.7500 0.7500 -0.0186(6) 0.0273 0.5000 Uani S T
O10 O 0.7500 0.7500 0.1409(7) 0.0388 0.5000 Uani S T
C28 C 0.6422(3) 0.59608(10) -0.0133(3) 0.0203 0.5000 Uani . .
C280 C 0.6628(3) 0.59754(10) -0.0006(3) 0.0219 0.5000 Uani . .
C270 C 0.64749(18) 0.62762(8) -0.0215(2) 0.0153 0.5000 Uani . .
C27 C 0.66113(18) 0.62679(8) -0.0149(2) 0.0200 0.5000 Uani . .
H13 H 0.6936 0.7035 0.4290 0.0366 1.0000 Uiso R .
H11 H 0.7426 0.7083 0.3637 0.0357 1.0000 Uiso R .
H12 H 0.6854 0.7051 0.3200 0.0361 1.0000 Uiso R .
H31 H 0.7488 0.6944 0.2101 0.0327 1.0000 Uiso R .
H41 H 0.7798 0.6729 0.0701 0.0412 1.0000 Uiso R .
H51 H 0.7822 0.6242 0.0598 0.0318 1.0000 Uiso R .
H81 H 0.7716 0.5787 0.1240 0.0248 1.0000 Uiso R .
H91 H 0.7939 0.5340 0.2411 0.0355 1.0000 Uiso R .
H92 H 0.7508 0.5332 0.1566 0.0350 1.0000 Uiso R .
H101 H 0.7397 0.5022 0.3082 0.0318 1.0000 Uiso R .
H102 H 0.6872 0.5144 0.2563 0.0316 1.0000 Uiso R .
H111 H 0.6824 0.5030 0.4392 0.0265 1.0000 Uiso R .
H141 H 0.6465 0.4979 0.5958 0.0324 1.0000 Uiso R .
H151 H 0.6234 0.5171 0.7405 0.0349 1.0000 Uiso R .
H161 H 0.6339 0.5657 0.7704 0.0289 1.0000 Uiso R .
H181 H 0.6759 0.6349 0.7411 0.0321 1.0000 Uiso R .
H183 H 0.6828 0.6042 0.7879 0.0321 1.0000 Uiso R .
H182 H 0.6253 0.6152 0.7582 0.0323 1.0000 Uiso R .
H192 H 0.5219 0.6868 0.5025 0.0327 1.0000 Uiso R .
H191 H 0.5632 0.7101 0.4691 0.0324 1.0000 Uiso R .
H193 H 0.5043 0.7100 0.4274 0.0324 1.0000 Uiso R .
H211 H 0.5544 0.7348 0.3265 0.0245 1.0000 Uiso R .
H221 H 0.5919 0.7538 0.1846 0.0283 1.0000 Uiso R .
H231 H 0.6288 0.7252 0.0744 0.0265 1.0000 Uiso R .
H261 H 0.6467 0.6788 0.0118 0.0197 1.0000 Uiso R .
H291 H 0.6318 0.5494 0.0560 0.0235 1.0000 Uiso R .
H321 H 0.6001 0.5098 0.1486 0.0290 1.0000 Uiso R .
H331 H 0.5657 0.4915 0.2890 0.0310 1.0000 Uiso R .
H341 H 0.5414 0.5207 0.4122 0.0282 1.0000 Uiso R .
H362 H 0.5221 0.5822 0.5471 0.0348 1.0000 Uiso R .
H363 H 0.5512 0.5530 0.5300 0.0348 1.0000 Uiso R .
H361 H 0.4939 0.5583 0.4850 0.0348 1.0000 Uiso R .
H271 H 0.6979 0.6279 -0.0093 0.0268 0.5000 Uiso . .
H272 H 0.6506 0.6353 -0.0726 0.0268 0.5000 Uiso . .
H2801 H 0.6993 0.5956 0.0117 0.0290 0.5000 Uiso . .
H2802 H 0.6541 0.5854 -0.0521 0.0290 0.5000 Uiso . .
H2701 H 0.6756 0.6369 -0.0521 0.0211 0.5000 Uiso . .
H2702 H 0.6172 0.6281 -0.0615 0.0211 0.5000 Uiso . .
H281 H 0.6692 0.5838 -0.0365 0.0271 0.5000 Uiso . .
H282 H 0.6115 0.5933 -0.0505 0.0271 0.5000 Uiso . .

loop_
_atom_site_aniso_label
_atom_site_aniso_U_11
_atom_site_aniso_U_22
_atom_site_aniso_U_33
_atom_site_aniso_U_23
_atom_site_aniso_U_13
_atom_site_aniso_U_12
Cu1 0.01449(16) 0.01419(17) 0.01147(15) -0.00127(13) 0.00191(13) -0.00015(13)
Ni1 0.01410(17) 0.01445(18) 0.01188(16) -0.00482(14) -0.00150(14) 0.00284(14)
Ni2 0.01256(17) 0.01290(17) 0.00935(16) -0.00211(14) 0.00111(13) 0.00164(13)
C1 0.0312(17) 0.0172(15) 0.0230(16) -0.0014(13) 0.0010(14) -0.0039(13)
C2 0.0144(14) 0.0230(16) 0.0149(14) -0.0001(12) -0.0009(11) 0.0026(11)
C3 0.0275(18) 0.0274(18) 0.0252(17) 0.0037(14) 0.0080(14) 0.0001(14)
C4 0.038(2) 0.040(2) 0.0222(17) 0.0082(16) 0.0159(16) -0.0002(17)
C5 0.0201(15) 0.041(2) 0.0164(14) 0.0005(14) 0.0090(13) -0.0004(14)
C6 0.0157(14) 0.0325(18) 0.0130(14) -0.0021(13) 0.0008(11) 0.0014(12)
C7 0.0058(12) 0.0250(16) 0.0142(14) 0.0001(12) 0.0000(10) 0.0008(10)
C8 0.0184(14) 0.0263(16) 0.0163(14) -0.0080(13) 0.0007(12) 0.0028(12)
C9 0.0295(19) 0.0268(19) 0.0285(18) -0.0124(15) -0.0022(15) 0.0147(15)
C10 0.0287(18) 0.0217(17) 0.0250(17) -0.0136(14) -0.0091(14) 0.0073(14)
C11 0.0209(15) 0.0109(14) 0.0302(18) -0.0008(12) -0.0078(13) 0.0018(11)
C12 0.0190(15) 0.0156(15) 0.0235(16) 0.0002(12) -0.0027(12) 0.0019(12)
C13 0.0133(13) 0.0135(14) 0.0163(14) 0.0016(11) -0.0019(11) 0.0036(11)
C14 0.0293(18) 0.0158(15) 0.037(2) 0.0058(15) -0.0032(16) -0.0043(13)
C15 0.039(2) 0.0188(17) 0.031(2) 0.0121(14) 0.0023(16) -0.0039(14)
C16 0.0283(18) 0.0229(17) 0.0195(15) 0.0085(13) 0.0032(13) 0.0013(13)
C17 0.0171(14) 0.0173(15) 0.0164(14) 0.0012(11) 0.0001(11) 0.0015(11)
C18 0.0229(16) 0.0271(17) 0.0117(14) -0.0032(12) 0.0022(12) 0.0052(13)
C19 0.0219(15) 0.0200(15) 0.0158(14) -0.0069(12) -0.0008(12) 0.0031(12)
C20 0.0153(13) 0.0158(14) 0.0130(13) -0.0011(10) -0.0007(11) -0.0002(11)
C21 0.0203(15) 0.0155(14) 0.0195(15) -0.0035(12) -0.0022(12) 0.0023(11)
C22 0.0284(17) 0.0137(14) 0.0247(17) 0.0037(12) -0.0036(13) -0.0002(12)
C23 0.0277(17) 0.0193(16) 0.0198(15) 0.0047(13) 0.0008(13) -0.0038(13)
C24 0.0174(14) 0.0156(14) 0.0166(14) 0.0019(11) -0.0003(11) -0.0001(12)
C25 0.0121(13) 0.0148(13) 0.0126(13) -0.0016(11) -0.0018(10) 0.0013(11)
C26 0.0188(15) 0.0222(16) 0.0114(13) 0.0038(11) 0.0040(11) 0.0009(12)
C29 0.0208(15) 0.0195(15) 0.0209(15) -0.0080(12) -0.0015(13) 0.0063(12)
C30 0.0142(13) 0.0158(14) 0.0192(14) -0.0030(11) -0.0029(11) 0.0021(11)
C31 0.0143(13) 0.0106(13) 0.0191(14) -0.0002(11) -0.0032(11) 0.0006(10)
C32 0.0216(16) 0.0156(15) 0.0317(19) -0.0064(13) -0.0019(13) 0.0005(12)
C33 0.0247(16) 0.0122(14) 0.0348(19) -0.0064(13) 0.0018(14) -0.0013(12)
C34 0.0231(16) 0.0179(15) 0.0270(17) 0.0021(13) 0.0012(14) -0.0025(12)
C35 0.0148(13) 0.0172(14) 0.0180(14) -0.0030(11) -0.0018(11) -0.0004(11)
C36 0.0251(17) 0.0241(17) 0.0180(15) 0.0025(12) 0.0054(13) -0.0064(13)
N1 0.0179(13) 0.0214(14) 0.0193(13) -0.0065(10) -0.0032(10) 0.0057(11)
N2 0.0156(12) 0.0167(12) 0.0220(13) -0.0096(11) -0.0068(10) 0.0067(10)
N3 0.0189(13) 0.0181(13) 0.0118(12) -0.0034(10) 0.0009(10) 0.0022(10)
N4 0.0188(13) 0.0207(13) 0.0150(12) -0.0038(10) 0.0005(10) 0.0045(10)
O1 0.0273(12) 0.0199(11) 0.0148(10) -0.0027(9) 0.0038(9) 0.0009(9)
O2 0.0184(10) 0.0201(11) 0.0098(9) -0.0044(8) 0.0013(8) 0.0007(8)
O3 0.0181(11) 0.0102(9) 0.0141(9) -0.0004(8) 0.0010(8) 0.0007(8)
O4 0.0271(12) 0.0142(10) 0.0113(9) 0.0001(8) 0.0051(9) 0.0018(9)
O5 0.0237(11) 0.0141(10) 0.0114(9) -0.0034(8) 0.0032(8) 0.0015(8)
O6 0.0191(10) 0.0115(10) 0.0102(9) 0.0006(7) 0.0035(8) 0.0017(8)
O7 0.0193(11) 0.0084(9) 0.0149(10) -0.0016(8) 0.0021(8) 0.0029(8)
O8 0.0217(11) 0.0172(11) 0.0161(10) 0.0020(9) 0.0039(9) -0.0028(8)
K1 0.0146(3) 0.0173(3) 0.0127(3) -0.0023(2) -0.0011(2) 0.0013(2)
K2 0.0125(3) 0.0193(3) 0.0169(3) 0.0048(2) 0.0015(2) 0.0024(2)
Cl1 0.0160(3) 0.0200(4) 0.0157(3) -0.0021(3) 0.0045(2) -0.0010(3)
Cl2 0.0190(3) 0.0175(3) 0.0166(3) -0.0028(3) 0.0018(3) -0.0041(3)
Cl3 0.0187(3) 0.0192(3) 0.0178(3) 0.0002(3) 0.0026(3) 0.0038(3)
Cl4 0.0192(3) 0.0218(4) 0.0144(3) -0.0042(3) -0.0004(3) -0.0004(3)
O9 0.020(3) 0.026(3) 0.036(3) 0.000000(7) 0.000000(7) -0.008(2)
O10 0.031(3) 0.038(3) 0.048(3) 0.000000(7) 0.000000(7) -0.019(2)
C28 0.015(2) 0.0301(15) 0.0154(12) -0.0024(10) 0.0058(13) 0.0032(14)
C280 0.017(2) 0.0317(15) 0.0170(12) -0.0024(10) 0.0058(13) 0.0032(14)
C270 0.010(2) 0.0251(15) 0.0104(12) -0.0024(10) 0.0058(13) 0.0032(14)
C27 0.015(2) 0.0298(15) 0.0151(12) -0.0024(10) 0.0058(13) 0.0032(14)

loop_
_atom_type_symbol
_atom_type_scat_dispersion_real
_atom_type_scat_dispersion_imag
_atom_type_scat_Cromer_Mann_a1
_atom_type_scat_Cromer_Mann_b1
_atom_type_scat_Cromer_Mann_a2
_atom_type_scat_Cromer_Mann_b2
_atom_type_scat_Cromer_Mann_a3
_atom_type_scat_Cromer_Mann_b3
_atom_type_scat_Cromer_Mann_a4
_atom_type_scat_Cromer_Mann_b4
_atom_type_scat_Cromer_Mann_c
_atom_type_scat_source
C 0.0033 0.0016 2.3100 20.8439 1.0200 10.2075 1.5886 0.5687 0.8650 51.6512 0.2156 'International Tables Vol C 4.2.6.8 and 6.1.1.4'
H 0.0000 0.0000 0.4930 10.5109 0.3229 26.1257 0.1402 3.1424 0.0408 57.7998 0.0030 'International Tables Vol C 4.2.6.8 and 6.1.1.4'
N 0.0061 0.0033 12.2126 0.0057 3.1322 9.8933 2.0125 28.9975 1.1663 0.5826 -11.5290 'International Tables Vol C 4.2.6.8 and 6.1.1.4'
O 0.0106 0.0060 3.0485 13.2771 2.2868 5.7011 1.5463 0.3239 0.8670 32.9089 0.2508 'International Tables Vol C 4.2.6.8 and 6.1.1.4'
F 0.0171 0.0103 3.5392 10.2825 2.6412 4.2944 1.5170 0.2615 1.0243 26.1476 0.2776 'International Tables Vol C 4.2.6.8 and 6.1.1.4'
Cl 0.1484 0.1585 11.4604 0.0104 7.1964 1.1662 6.2556 18.5194 1.6455 47.7784 -9.5574 'International Tables Vol C 4.2.6.8 and 6.1.1.4'
K 0.2009 0.2494 8.2186 12.7949 7.4398 0.7748 1.0519 213.1870 0.8659 41.6841 1.4228 'International Tables Vol C 4.2.6.8 and 6.1.1.4'
Ni 0.3393 1.1124 12.8376 3.8785 7.2920 0.2565 4.4438 12.1763 2.3800 66.3421 1.0341 'International Tables Vol C 4.2.6.8 and 6.1.1.4'
Cu 0.3201 1.2651 13.3380 3.5828 7.1676 0.2470 5.6158 11.3966 1.6735 64.8126 1.1910 'International Tables Vol C 4.2.6.8 and 6.1.1.4'

loop_
_geom_angle_atom_site_label_1
_geom_angle_atom_site_label_2
_geom_angle_atom_site_label_3
_geom_angle
_geom_angle_publ_flag
Cl1 Cu1 Cl2 96.25(3) yes
Cl1 Cu1 Cl3 139.80(3) yes
Cl2 Cu1 Cl3 97.41(3) yes
Cl1 Cu1 Cl4 96.84(4) yes
Cl2 Cu1 Cl4 138.47(3) yes
Cl3 Cu1 Cl4 97.49(3) yes
N1 Ni1 N2 86.25(13) yes
N1 Ni1 O2 95.16(12) yes
N2 Ni1 O2 177.03(11) yes
N1 Ni1 O3 177.39(12) yes
N2 Ni1 O3 95.28(11) yes
O2 Ni1 O3 83.40(9) yes
N3 Ni2 N4 87.01(12) yes
N3 Ni2 O6 95.64(11) yes
N4 Ni2 O6 175.44(11) yes
N3 Ni2 O7 177.88(11) yes
N4 Ni2 O7 95.03(11) yes
O6 Ni2 O7 82.37(9) yes
O1 C1 H13 107.1 no
O1 C1 H11 111.6 no
H13 C1 H11 109.1 no
O1 C1 H12 108.7 no
H13 C1 H12 109.9 no
H11 C1 H12 110.4 no
C3 C2 C7 121.2(3) yes
C3 C2 O1 125.1(3) yes
C7 C2 O1 113.7(3) yes
C2 C3 C4 120.5(4) yes
C2 C3 H31 118.8 no
C4 C3 H31 120.7 no
C3 C4 C5 119.6(3) yes
C3 C4 H41 119.9 no
C5 C4 H41 120.5 no
C4 C5 C6 120.8(3) yes
C4 C5 H51 120.2 no
C6 C5 H51 118.9 no
C5 C6 C7 120.6(3) yes
C5 C6 C8 118.1(3) yes
C7 C6 C8 121.3(3) yes
C2 C7 C6 117.3(3) yes
C2 C7 O2 118.2(3) yes
C6 C7 O2 124.6(3) yes
C6 C8 N1 125.6(3) yes
C6 C8 H81 117.6 no
N1 C8 H81 116.9 no
C10 C9 N1 108.5(3) yes
C10 C9 H91 109.5 no
N1 C9 H91 107.2 no
C10 C9 H92 112.5 no
N1 C9 H92 110.0 no
H91 C9 H92 108.9 no
C9 C10 N2 108.2(3) yes
C9 C10 H101 110.0 no
N2 C10 H101 109.9 no
C9 C10 H102 110.5 no
N2 C10 H102 108.2 no
H101 C10 H102 110.2 no
C12 C11 N2 124.6(3) yes
C12 C11 H111 117.7 no
N2 C11 H111 117.7 no
C11 C12 C13 121.7(3) yes
C11 C12 C14 118.1(3) yes
C13 C12 C14 120.1(3) yes
C12 C13 C17 117.8(3) yes
C12 C13 O3 124.5(3) yes
C17 C13 O3 117.7(3) yes
C12 C14 C15 120.2(3) yes
C12 C14 H141 120.1 no
C15 C14 H141 119.7 no
C14 C15 C16 120.6(3) yes
C14 C15 H151 120.7 no
C16 C15 H151 118.7 no
C15 C16 C17 119.9(3) yes
C15 C16 H161 121.5 no
C17 C16 H161 118.6 no
C13 C17 C16 121.3(3) yes
C13 C17 O4 113.4(3) yes
C16 C17 O4 125.3(3) yes
O4 C18 H181 107.1 no
O4 C18 H183 108.6 no
H181 C18 H183 110.8 no
O4 C18 H182 109.4 no
H181 C18 H182 110.6 no
H183 C18 H182 110.3 no
O5 C19 H192 110.2 no
O5 C19 H191 108.9 no
H192 C19 H191 110.0 no
O5 C19 H193 109.1 no
H192 C19 H193 109.5 no
H191 C19 H193 109.1 no
C21 C20 C25 121.1(3) yes
C21 C20 O5 125.3(3) yes
C25 C20 O5 113.6(3) yes
C20 C21 C22 119.9(3) yes
C20 C21 H211 119.2 no
C22 C21 H211 120.9 no
C21 C22 C23 120.3(3) yes
C21 C22 H221 121.2 no
C23 C22 H221 118.5 no
C22 C23 C24 121.0(3) yes
C22 C23 H231 118.1 no
C24 C23 H231 120.9 no
C23 C24 C25 119.6(3) yes
C23 C24 C26 118.8(3) yes
C25 C24 C26 121.6(3) yes
C20 C25 C24 118.1(3) yes
C20 C25 O6 117.6(3) yes
C24 C25 O6 124.3(3) yes
C24 C26 N3 125.4(3) yes
C24 C26 H261 117.3 no
N3 C26 H261 117.3 no
C30 C29 N4 125.4(3) yes
C30 C29 H291 117.8 no
N4 C29 H291 116.9 no
C29 C30 C31 120.7(3) yes
C29 C30 C32 119.2(3) yes
C31 C30 C32 120.0(3) yes
C30 C31 C35 118.5(3) yes
C30 C31 O7 124.9(3) yes
C35 C31 O7 116.6(3) yes
C30 C32 C33 120.2(3) yes
C30 C32 H321 119.7 no
C33 C32 H321 120.2 no
C32 C33 C34 120.1(3) yes
C32 C33 H331 120.7 no
C34 C33 H331 119.2 no
C33 C34 C35 120.7(3) yes
C33 C34 H341 118.4 no
C35 C34 H341 120.9 no
C31 C35 C34 120.5(3) yes
C31 C35 O8 113.4(3) yes
C34 C35 O8 126.1(3) yes
O8 C36 H362 108.4 no
O8 C36 H363 106.6 no
H362 C36 H363 110.9 no
O8 C36 H361 106.0 no
H362 C36 H361 112.1 no
H363 C36 H361 112.5 no
C9 N1 C8 118.1(3) yes
C9 N1 Ni1 115.1(2) yes
C8 N1 Ni1 126.7(2) yes
C10 N2 C11 116.7(3) yes
C10 N2 Ni1 116.1(2) yes
C11 N2 Ni1 127.0(2) yes
C26 N3 Ni2 126.5(2) yes
C26 N3 C270 118.7(3) yes
Ni2 N3 C270 114.5(2) yes
C26 N3 C27 119.6(3) yes
Ni2 N3 C27 113.5(2) yes
C29 N4 Ni2 126.4(2) yes
C29 N4 C28 116.3(3) yes
Ni2 N4 C28 115.8(3) yes
C29 N4 C280 120.1(3) yes
Ni2 N4 C280 113.0(2) yes
C1 O1 C2 115.4(3) yes
C7 O2 Ni1 126.4(2) yes
C13 O3 Ni1 126.48(19) yes
C18 O4 C17 116.4(2) yes
C19 O5 C20 116.2(2) yes
C25 O6 Ni2 126.45(19) yes
C31 O7 Ni2 127.1(2) yes
C36 O8 C35 116.4(3) yes
N4 C28 C27 107.3(3) yes
N4 C28 H281 109.2 no
C27 C28 H281 110.9 no
N4 C28 H282 109.5 no
C27 C28 H282 112.3 no
H281 C28 H282 107.6 no
N4 C280 C270 106.1(3) yes
N4 C280 H2801 110.2 no
C270 C280 H2801 112.1 no
N4 C280 H2802 109.1 no
C270 C280 H2802 111.4 no
H2801 C280 H2802 107.9 no
C280 C270 N3 110.2(3) yes
C280 C270 H271 74.3 no
N3 C270 H271 95.9 no
C280 C270 H2701 110.2 no
N3 C270 H2701 109.5 no
H271 C270 H2701 46.7 no
C280 C270 H2702 110.1 no
N3 C270 H2702 108.4 no
H271 C270 H2702 151.0 no
H2701 C270 H2702 108.4 no
C28 C27 N3 108.4(3) yes
C28 C27 H271 111.0 no
N3 C27 H271 110.3 no
C28 C27 H272 109.5 no
N3 C27 H272 108.5 no
H271 C27 H272 109.1 no
C28 C27 H2702 77.8 no
N3 C27 H2702 89.2 no
H271 C27 H2702 153.4 no
H272 C27 H2702 45.5 no

loop_
_geom_bond_atom_site_label_1
_geom_bond_atom_site_label_2
_geom_bond_distance
_geom_bond_publ_flag
Cu1 Cl1 2.2614(8) yes
Cu1 Cl2 2.2685(9) yes
Cu1 Cl3 2.2582(9) yes
Cu1 Cl4 2.2513(9) yes
Ni1 N1 1.852(3) yes
Ni1 N2 1.847(3) yes
Ni1 O2 1.857(2) yes
Ni1 O3 1.854(2) yes
Ni2 N3 1.843(3) yes
Ni2 N4 1.852(3) yes
Ni2 O6 1.848(2) yes
Ni2 O7 1.839(2) yes
C1 O1 1.437(4) yes
C1 H13 0.944 no
C1 H11 0.953 no
C1 H12 0.948 no
C2 C3 1.371(5) yes
C2 C7 1.430(5) yes
C2 O1 1.372(4) yes
C3 C4 1.405(5) yes
C3 H31 0.937 no
C4 C5 1.373(6) yes
C4 H41 0.926 no
C5 C6 1.405(5) yes
C5 H51 0.919 no
C6 C7 1.408(4) yes
C6 C8 1.436(5) yes
C7 O2 1.318(4) yes
C8 N1 1.280(5) yes
C8 H81 0.933 no
C9 C10 1.525(6) yes
C9 N1 1.475(4) yes
C9 H91 0.977 no
C9 H92 0.992 no
C10 N2 1.472(4) yes
C10 H101 0.974 no
C10 H102 0.981 no
C11 C12 1.435(5) yes
C11 N2 1.294(5) yes
C11 H111 0.935 no
C12 C13 1.408(4) yes
C12 C14 1.424(5) yes
C13 C17 1.421(4) yes
C13 O3 1.314(4) yes
C14 C15 1.361(6) yes
C14 H141 0.944 no
C15 C16 1.408(5) yes
C15 H151 0.927 no
C16 C17 1.374(4) yes
C16 H161 0.949 no
C17 O4 1.372(4) yes
C18 O4 1.436(4) yes
C18 H181 0.976 no
C18 H183 0.970 no
C18 H182 0.954 no
C19 O5 1.432(4) yes
C19 H192 0.964 no
C19 H191 0.965 no
C19 H193 0.974 no
C20 C21 1.380(4) yes
C20 C25 1.417(4) yes
C20 O5 1.371(4) yes
C21 C22 1.400(5) yes
C21 H211 0.953 no
C22 C23 1.357(5) yes
C22 H221 0.946 no
C23 C24 1.416(4) yes
C23 H231 0.946 no
C24 C25 1.406(4) yes
C24 C26 1.430(4) yes
C25 O6 1.321(4) yes
C26 N3 1.289(4) yes
C26 H261 0.935 no
C29 C30 1.439(5) yes
C29 N4 1.294(5) yes
C29 H291 0.942 no
C30 C31 1.405(4) yes
C30 C32 1.418(4) yes
C31 C35 1.430(4) yes
C31 O7 1.310(4) yes
C32 C33 1.379(5) yes
C32 H321 0.935 no
C33 C34 1.406(5) yes
C33 H331 0.918 no
C34 C35 1.372(5) yes
C34 H341 0.931 no
C35 O8 1.370(4) yes
C36 O8 1.434(4) yes
C36 H362 0.964 no
C36 H363 0.950 no
C36 H361 0.952 no
N3 C270 1.452(4) yes
N3 C27 1.510(4) yes
N4 C28 1.465(5) yes
N4 C280 1.516(5) yes
C28 C27 1.526(6) yes
C28 H281 0.946 no
C28 H282 0.937 no
C280 C270 1.501(6) yes
C280 H2801 0.930 no
C280 H2802 0.948 no
C270 H271 1.268 no
C270 H2701 0.931 no
C270 H2702 0.941 no
C27 H271 0.921 no
C27 H272 0.942 no
C27 H2702 1.277 no

loop_
_geom_hbond_atom_site_label_D
_geom_hbond_atom_site_label_H
_geom_hbond_atom_site_label_A
_geom_hbond_site_symmetry_A
_geom_hbond_angle_DHA
_geom_hbond_distance_DH
_geom_hbond_distance_HA
_geom_hbond_distance_DA
_geom_hbond_publ_flag
C10 H102 C32 . 156.0 0.981 2.536 3.455(5) yes
C27 H271 C5 . 141.0 0.921 2.534 3.303(5) yes
C28 H282 C4 15_464 171.0 0.937 2.565 3.493(5) yes
